data_7227167
loop_
_publ_author_name
'Calvo-Castro, Jesus'
'Maczka, Sebastian'
'Thomson, Connor'
'Morris, Graeme'
'Kennedy, Alan R.'
'McHugh, Callum J.'

_publ_section_title
;
 Twist and shout: a surprising synergy between aryl and N-substituents
 defines the computed charge transport properties in a series of
 crystalline diketopyrrolopyrroles
;
_journal_issue 48
_journal_name_full CrystEngComm
_journal_page_first 9382
_journal_paper_doi 10.1039/C6CE02261H
_journal_volume 18
_journal_year 2016
_chemical_formula_sum 'C28 H20 N2 O4'
_chemical_formula_weight 448.46
_chemical_name_systematic
;
 ?
;
_space_group_IT_number 15
_symmetry_cell_setting monoclinic
_symmetry_space_group_name_Hall '-C 2yc'
_symmetry_space_group_name_H-M 'C 1 2/c 1'
_atom_sites_solution_hydrogens geom
_atom_sites_solution_primary direct
_atom_sites_solution_secondary difmap
_audit_creation_method SHELXL-97
_audit_update_record
;
2016-09-23 deposited with the CCDC.
2016-11-22 downloaded from the CCDC.
;
_cell_angle_alpha 90.00
_cell_angle_beta 110.455(10)
_cell_angle_gamma 90.00
_cell_formula_units_Z 4
_cell_length_a 23.385(2)
_cell_length_b 5.3635(4)
_cell_length_c 17.4866(16)
_cell_measurement_reflns_used 879
_cell_measurement_temperature 123(2)
_cell_measurement_theta_max 69.2100
_cell_measurement_theta_min 5.3970
_cell_volume 2055.0(3)
_computing_cell_refinement CrysalisPro
_computing_data_collection CrysalisPro
_computing_data_reduction CrysalisPro
_computing_structure_refinement 'SHELXL-97 (Sheldrick, 2008)'
_computing_structure_solution SIR92
_diffrn_ambient_temperature 123(2)
_diffrn_measured_fraction_theta_full 0.993
_diffrn_measured_fraction_theta_max 0.993
_diffrn_measurement_device_type 'Oxford Diffraction Gemini S'
_diffrn_measurement_method 'omega scans'
_diffrn_radiation_monochromator graphite
_diffrn_radiation_source 'fine-focus sealed tube'
_diffrn_radiation_type CuK\a
_diffrn_radiation_wavelength 1.54180
_diffrn_reflns_av_R_equivalents 0.0419
_diffrn_reflns_av_sigmaI/netI 0.0743
_diffrn_reflns_limit_h_max 28
_diffrn_reflns_limit_h_min -27
_diffrn_reflns_limit_k_max 6
_diffrn_reflns_limit_k_min -4
_diffrn_reflns_limit_l_max 16
_diffrn_reflns_limit_l_min -21
_diffrn_reflns_number 3952
_diffrn_reflns_theta_full 69.90
_diffrn_reflns_theta_max 69.90
_diffrn_reflns_theta_min 4.04
_exptl_absorpt_coefficient_mu 0.797
_exptl_absorpt_correction_T_max 1.00000
_exptl_absorpt_correction_T_min 0.62188
_exptl_absorpt_correction_type multi-scan
_exptl_absorpt_process_details
;
CrysAlisPro, Agilent Technologies,
Version 1.171.37.35 (release 13-08-2014 CrysAlis171 .NET)
(compiled Aug 13 2014,18:06:01)
Empirical absorption correction using spherical harmonics,
 implemented in SCALE3 ABSPACK scaling algorithm.
;
_exptl_crystal_colour 'red - purple'
_exptl_crystal_density_diffrn 1.450
_exptl_crystal_density_method 'not measured'
_exptl_crystal_description needle
_exptl_crystal_F_000 936
_exptl_crystal_size_max 0.50
_exptl_crystal_size_mid 0.02
_exptl_crystal_size_min 0.01
_refine_diff_density_max 0.183
_refine_diff_density_min -0.263
_refine_diff_density_rms 0.053
_refine_ls_extinction_method none
_refine_ls_goodness_of_fit_ref 1.040
_refine_ls_hydrogen_treatment constr
_refine_ls_matrix_type full
_refine_ls_number_parameters 154
_refine_ls_number_reflns 1947
_refine_ls_number_restraints 0
_refine_ls_restrained_S_all 1.040
_refine_ls_R_factor_all 0.0974
_refine_ls_R_factor_gt 0.0508
_refine_ls_shift/su_max 0.001
_refine_ls_shift/su_mean 0.000
_refine_ls_structure_factor_coef Fsqd
_refine_ls_weighting_details 'calc w=1/[\s^2^(Fo^2^)+(0.0557P)^2^+0.0000P] where P=(Fo^2^+2Fc^2^)/3'
_refine_ls_weighting_scheme calc
_refine_ls_wR_factor_gt 0.1113
_refine_ls_wR_factor_ref 0.1346
_reflns_number_gt 1246
_reflns_number_total 1947
_reflns_threshold_expression I>2\s(I)
_cod_data_source_file c6ce02261h2.cif
_cod_data_source_block mchugh_furandppsmartall
_cod_depositor_comments 'Adding full bibliography for 7227167--7227168.cif.'
_cod_original_sg_symbol_H-M C2/c
_cod_database_code 7227167

loop_
_symmetry_equiv_pos_as_xyz
'x, y, z'
'-x, y, -z+1/2'
'x+1/2, y+1/2, z'
'-x+1/2, y+1/2, -z+1/2'
'-x, -y, -z'
'x, -y, z-1/2'
'-x+1/2, -y+1/2, -z'
'x+1/2, -y+1/2, z-1/2'

loop_
_atom_site_label
_atom_site_type_symbol
_atom_site_fract_x
_atom_site_fract_y
_atom_site_fract_z
_atom_site_U_iso_or_equiv
_atom_site_adp_type
_atom_site_occupancy
_atom_site_symmetry_multiplicity
_atom_site_calc_flag
_atom_site_refinement_flags
O1 O 0.06303(8) -0.0256(4) 0.17880(11) 0.0281(5) Uani 1 1 d .
O2 O -0.10508(8) -0.6049(4) 0.02455(11) 0.0287(5) Uani 1 1 d .
N1 N 0.07179(9) 0.2309(4) 0.07582(13) 0.0234(5) Uani 1 1 d .
C1 C -0.00022(11) -0.0696(5) 0.03390(16) 0.0234(6) Uani 1 1 d .
C2 C 0.04573(11) 0.0305(5) 0.10618(16) 0.0248(6) Uani 1 1 d .
C3 C -0.04432(11) -0.2541(5) 0.00838(15) 0.0235(6) Uani 1 1 d .
C4 C -0.05937(11) -0.4348(5) 0.05849(16) 0.0249(6) Uani 1 1 d .
C5 C -0.03446(12) -0.4720(5) 0.14071(17) 0.0287(6) Uani 1 1 d .
H5 H -0.0025 -0.3783 0.1785 0.034 Uiso 1 1 calc R
C6 C -0.06576(12) -0.6787(6) 0.15894(17) 0.0301(7) Uani 1 1 d .
H6 H -0.0586 -0.7513 0.2110 0.036 Uiso 1 1 calc R
C7 C -0.10754(12) -0.7506(5) 0.08738(17) 0.0301(7) Uani 1 1 d .
H7 H -0.1352 -0.8852 0.0814 0.036 Uiso 1 1 calc R
C8 C 0.11963(11) 0.3858(6) 0.13114(16) 0.0269(6) Uani 1 1 d .
H8A H 0.1191 0.3651 0.1872 0.032 Uiso 1 1 calc R
H8B H 0.1104 0.5627 0.1156 0.032 Uiso 1 1 calc R
C9 C 0.18308(11) 0.3272(5) 0.13174(15) 0.0236(6) Uani 1 1 d .
C10 C 0.19626(12) 0.1176(6) 0.09574(17) 0.0317(7) Uani 1 1 d .
H10 H 0.1647 0.0028 0.0688 0.038 Uiso 1 1 calc R
C11 C 0.25576(12) 0.0727(6) 0.09867(19) 0.0375(7) Uani 1 1 d .
H11 H 0.2643 -0.0712 0.0728 0.045 Uiso 1 1 calc R
C12 C 0.30232(13) 0.2347(6) 0.13860(19) 0.0357(7) Uani 1 1 d .
H12 H 0.3427 0.2031 0.1404 0.043 Uiso 1 1 calc R
C13 C 0.28961(12) 0.4439(6) 0.17602(18) 0.0357(7) Uani 1 1 d .
H13 H 0.3216 0.5554 0.2044 0.043 Uiso 1 1 calc R
C14 C 0.23026(12) 0.4919(5) 0.17228(17) 0.0299(6) Uani 1 1 d .
H14 H 0.2217 0.6373 0.1974 0.036 Uiso 1 1 calc R

loop_
_atom_site_aniso_label
_atom_site_aniso_U_11
_atom_site_aniso_U_22
_atom_site_aniso_U_33
_atom_site_aniso_U_23
_atom_site_aniso_U_13
_atom_site_aniso_U_12
O1 0.0275(9) 0.0321(12) 0.0221(9) 0.0029(9) 0.0056(7) 0.0029(9)
O2 0.0296(10) 0.0266(11) 0.0281(10) 0.0021(9) 0.0080(8) -0.0019(9)
N1 0.0212(10) 0.0260(13) 0.0213(11) -0.0001(10) 0.0051(8) 0.0026(10)
C1 0.0191(11) 0.0279(15) 0.0226(11) -0.0003(12) 0.0064(9) 0.0031(11)
C2 0.0220(12) 0.0266(16) 0.0236(13) 0.0016(12) 0.0051(10) 0.0094(12)
C3 0.0195(12) 0.0260(15) 0.0236(13) 0.0018(13) 0.0057(10) 0.0069(11)
C4 0.0194(12) 0.0249(15) 0.0275(13) -0.0022(12) 0.0045(10) 0.0018(11)
C5 0.0247(13) 0.0328(17) 0.0272(13) 0.0010(13) 0.0074(11) -0.0006(12)
C6 0.0295(13) 0.0334(17) 0.0285(15) 0.0061(13) 0.0115(11) 0.0056(13)
C7 0.0335(14) 0.0254(15) 0.0366(16) 0.0057(14) 0.0187(12) 0.0005(13)
C8 0.0263(13) 0.0298(16) 0.0234(13) -0.0024(12) 0.0073(10) 0.0008(12)
C9 0.0231(12) 0.0248(15) 0.0197(12) 0.0033(12) 0.0034(10) 0.0001(12)
C10 0.0284(14) 0.0278(16) 0.0366(16) -0.0051(14) 0.0086(12) -0.0045(13)
C11 0.0360(16) 0.0291(17) 0.0512(19) -0.0026(16) 0.0201(14) 0.0054(14)
C12 0.0253(13) 0.0368(18) 0.0463(17) 0.0108(16) 0.0140(12) 0.0064(13)
C13 0.0248(13) 0.0404(19) 0.0377(15) 0.0027(15) 0.0058(12) -0.0081(14)
C14 0.0313(14) 0.0268(15) 0.0309(14) -0.0036(14) 0.0100(11) -0.0040(13)

loop_
_atom_type_symbol
_atom_type_description
_atom_type_scat_dispersion_real
_atom_type_scat_dispersion_imag
_atom_type_scat_source
O O 0.0492 0.0322 'International Tables Vol C Tables 4.2.6.8 and 6.1.1.4'
N N 0.0311 0.0180 'International Tables Vol C Tables 4.2.6.8 and 6.1.1.4'
C C 0.0181 0.0091 'International Tables Vol C Tables 4.2.6.8 and 6.1.1.4'
H H 0.0000 0.0000 'International Tables Vol C Tables 4.2.6.8 and 6.1.1.4'

loop_
_geom_angle_atom_site_label_1
_geom_angle_atom_site_label_2
_geom_angle_atom_site_label_3
_geom_angle
_geom_angle_site_symmetry_1
_geom_angle_site_symmetry_3
C7 O2 C4 106.1(2) . .
C3 N1 C2 111.2(2) 5 .
C3 N1 C8 128.0(2) 5 .
C2 N1 C8 120.8(2) . .
C3 C1 C1 109.4(3) . 5
C3 C1 C2 142.1(3) . .
C1 C1 C2 108.5(3) 5 .
O1 C2 N1 122.7(2) . .
O1 C2 C1 133.5(3) . .
N1 C2 C1 103.8(2) . .
C1 C3 N1 107.1(2) . 5
C1 C3 C4 127.0(2) . .
N1 C3 C4 126.0(2) 5 .
C5 C4 O2 109.9(2) . .
C5 C4 C3 129.7(3) . .
O2 C4 C3 120.4(2) . .
C4 C5 C6 106.6(2) . .
C4 C5 H5 126.7 . .
C6 C5 H5 126.7 . .
C7 C6 C5 106.1(3) . .
C7 C6 H6 126.9 . .
C5 C6 H6 126.9 . .
C6 C7 O2 111.3(3) . .
C6 C7 H7 124.4 . .
O2 C7 H7 124.4 . .
N1 C8 C9 114.2(2) . .
N1 C8 H8A 108.7 . .
C9 C8 H8A 108.7 . .
N1 C8 H8B 108.7 . .
C9 C8 H8B 108.7 . .
H8A C8 H8B 107.6 . .
C10 C9 C14 119.0(3) . .
C10 C9 C8 122.9(2) . .
C14 C9 C8 118.1(3) . .
C9 C10 C11 120.3(3) . .
C9 C10 H10 119.9 . .
C11 C10 H10 119.9 . .
C12 C11 C10 120.8(3) . .
C12 C11 H11 119.6 . .
C10 C11 H11 119.6 . .
C11 C12 C13 119.3(3) . .
C11 C12 H12 120.4 . .
C13 C12 H12 120.4 . .
C12 C13 C14 120.3(3) . .
C12 C13 H13 119.9 . .
C14 C13 H13 119.9 . .
C13 C14 C9 120.3(3) . .
C13 C14 H14 119.8 . .
C9 C14 H14 119.8 . .

loop_
_geom_bond_atom_site_label_1
_geom_bond_atom_site_label_2
_geom_bond_distance
_geom_bond_site_symmetry_2
O1 C2 1.228(3) .
O2 C7 1.366(3) .
O2 C4 1.372(3) .
N1 C3 1.391(3) 5
N1 C2 1.426(3) .
N1 C8 1.457(3) .
C1 C3 1.386(4) .
C1 C1 1.404(5) 5
C1 C2 1.446(3) .
C3 N1 1.391(3) 5
C3 C4 1.431(4) .
C4 C5 1.364(4) .
C5 C6 1.425(4) .
C5 H5 0.9500 .
C6 C7 1.347(4) .
C6 H6 0.9500 .
C7 H7 0.9500 .
C8 C9 1.513(3) .
C8 H8A 0.9900 .
C8 H8B 0.9900 .
C9 C10 1.375(4) .
C9 C14 1.398(4) .
C10 C11 1.395(4) .
C10 H10 0.9500 .
C11 C12 1.377(4) .
C11 H11 0.9500 .
C12 C13 1.383(4) .
C12 H12 0.9500 .
C13 C14 1.390(4) .
C13 H13 0.9500 .
C14 H14 0.9500 .

loop_
_geom_torsion_atom_site_label_1
_geom_torsion_atom_site_label_2
_geom_torsion_atom_site_label_3
_geom_torsion_atom_site_label_4
_geom_torsion
_geom_torsion_site_symmetry_1
_geom_torsion_site_symmetry_4
C3 N1 C2 O1 179.6(2) 5 .
C8 N1 C2 O1 -2.1(4) . .
C3 N1 C2 C1 0.1(3) 5 .
C8 N1 C2 C1 178.4(2) . .
C3 C1 C2 O1 0.5(6) . .
C1 C1 C2 O1 -179.5(3) 5 .
C3 C1 C2 N1 180.0(4) . .
C1 C1 C2 N1 -0.1(3) 5 .
C1 C1 C3 N1 0.0(4) 5 5
C2 C1 C3 N1 179.9(3) . 5
C1 C1 C3 C4 -179.8(3) 5 .
C2 C1 C3 C4 0.1(6) . .
C7 O2 C4 C5 -0.7(3) . .
C7 O2 C4 C3 179.3(2) . .
C1 C3 C4 C5 -1.0(5) . .
N1 C3 C4 C5 179.2(3) 5 .
C1 C3 C4 O2 179.0(3) . .
N1 C3 C4 O2 -0.8(4) 5 .
O2 C4 C5 C6 0.8(3) . .
C3 C4 C5 C6 -179.1(3) . .
C4 C5 C6 C7 -0.6(3) . .
C5 C6 C7 O2 0.2(3) . .
C4 O2 C7 C6 0.3(3) . .
C3 N1 C8 C9 -79.0(3) 5 .
C2 N1 C8 C9 103.0(3) . .
N1 C8 C9 C10 -11.8(4) . .
N1 C8 C9 C14 169.6(2) . .
C14 C9 C10 C11 -1.0(4) . .
C8 C9 C10 C11 -179.6(3) . .
C9 C10 C11 C12 1.1(5) . .
C10 C11 C12 C13 -0.1(5) . .
C11 C12 C13 C14 -0.9(5) . .
C12 C13 C14 C9 1.0(4) . .
C10 C9 C14 C13 0.0(4) . .
C8 C9 C14 C13 178.7(3) . .
